data_7051881
loop_
_publ_author_name
'Burchell, Tara J.'
'Enright, Gary D.'
'Ripmeester, John A.'

_publ_section_title
;
 Guest capture, storage and removal in the TATM host framework: a
 single-crystal study
;
_journal_issue 5
_journal_name_full 'New Journal of Chemistry'
_journal_page_first 864
_journal_paper_doi 10.1039/b718592h
_journal_volume 32
_journal_year 2008
_chemical_formula_moiety '2(C19H16O3S3) 0.21(C2H4Cl2)'
_chemical_formula_sum 'C38.42 H32.84 Cl0.42 O6 S6'
_chemical_formula_weight 797.78
_chemical_name_systematic
;
?
;
_space_group_IT_number 2
_symmetry_cell_setting triclinic
_symmetry_space_group_name_Hall '-P 1'
_symmetry_space_group_name_H-M 'P -1'
_atom_sites_solution_hydrogens geom
_atom_sites_solution_primary direct
_atom_sites_solution_secondary difmap
_audit_creation_method SHELXL-97
_cell_angle_alpha 96.368(6)
_cell_angle_beta 106.028(6)
_cell_angle_gamma 95.933(6)
_cell_formula_units_Z 1
_cell_length_a 7.964(4)
_cell_length_b 10.792(5)
_cell_length_c 12.002(6)
_cell_measurement_reflns_used 7143
_cell_measurement_temperature 125(2)
_cell_measurement_theta_max 24.48
_cell_measurement_theta_min 2.69
_cell_volume 975.6(8)
_computing_cell_refinement 'SAINT (Bruker 2001)'
_computing_data_collection SMART
_computing_data_reduction 'SAINT (Bruker 2001)'
_computing_structure_refinement 'SHELXL-97 (Sheldrick, 1997)'
_computing_structure_solution 'SHELXS-97 (Sheldrick, 1990)'
_diffrn_ambient_temperature 125(2)
_diffrn_measured_fraction_theta_full 0.989
_diffrn_measured_fraction_theta_max 0.989
_diffrn_measurement_device_type 'Bruker SMART 1000 CCD'
_diffrn_measurement_method '/w scans'
_diffrn_radiation_monochromator graphite
_diffrn_radiation_source 'fine-focus sealed tube'
_diffrn_radiation_type MoK\a
_diffrn_radiation_wavelength 0.71073
_diffrn_reflns_av_R_equivalents 0.0587
_diffrn_reflns_av_sigmaI/netI 0.0675
_diffrn_reflns_limit_h_max 9
_diffrn_reflns_limit_h_min -9
_diffrn_reflns_limit_k_max 13
_diffrn_reflns_limit_k_min -13
_diffrn_reflns_limit_l_max 14
_diffrn_reflns_limit_l_min -14
_diffrn_reflns_number 10240
_diffrn_reflns_theta_full 26.37
_diffrn_reflns_theta_max 26.37
_diffrn_reflns_theta_min 2.69
_diffrn_standards_number 0
_exptl_absorpt_coefficient_mu 0.424
_exptl_absorpt_correction_T_max 0.9791
_exptl_absorpt_correction_T_min 0.8834
_exptl_absorpt_correction_type multi-scan
_exptl_absorpt_process_details SADABS
_exptl_crystal_colour 'pale yellow'
_exptl_crystal_density_diffrn 1.358
_exptl_crystal_density_method 'not measured'
_exptl_crystal_description plate
_exptl_crystal_F_000 415
_exptl_crystal_size_max 0.30
_exptl_crystal_size_mid 0.16
_exptl_crystal_size_min 0.05
_refine_diff_density_max 1.042
_refine_diff_density_min -0.905
_refine_diff_density_rms 0.127
_refine_ls_extinction_method none
_refine_ls_goodness_of_fit_ref 1.195
_refine_ls_hydrogen_treatment constr
_refine_ls_matrix_type full
_refine_ls_number_parameters 247
_refine_ls_number_reflns 3934
_refine_ls_number_restraints 154
_refine_ls_restrained_S_all 1.204
_refine_ls_R_factor_all 0.1134
_refine_ls_R_factor_gt 0.0903
_refine_ls_shift/su_max 0.006
_refine_ls_shift/su_mean 0.000
_refine_ls_structure_factor_coef Fsqd
_refine_ls_weighting_details 'calc w=1/[\s^2^(Fo^2^)+(0.0634P)^2^+5.4700P] where P=(Fo^2^+2Fc^2^)/3'
_refine_ls_weighting_scheme calc
_refine_ls_wR_factor_gt 0.2144
_refine_ls_wR_factor_ref 0.2275
_reflns_number_gt 3092
_reflns_number_total 3934
_reflns_threshold_expression >2sigma(I)
_cod_data_source_file b718592h.txt
_cod_data_source_block 2d
_cod_database_code 7051881

loop_
_symmetry_equiv_pos_as_xyz
'x, y, z'
'-x, -y, -z'

loop_
_atom_site_label
_atom_site_type_symbol
_atom_site_fract_x
_atom_site_fract_y
_atom_site_fract_z
_atom_site_U_iso_or_equiv
_atom_site_adp_type
_atom_site_occupancy
_atom_site_symmetry_multiplicity
_atom_site_calc_flag
_atom_site_refinement_flags
_atom_site_disorder_assembly
_atom_site_disorder_group
O1 O -0.6456(5) -0.0667(4) 0.1479(4) 0.0290(9) Uani 1 1 d U . .
O2 O 0.0601(6) 0.4643(4) -0.2431(4) 0.0325(10) Uani 1 1 d U . .
O3 O 0.4681(6) 0.4268(4) 0.6716(4) 0.0424(11) Uani 1 1 d U . .
S1 S -0.42138(17) 0.17047(13) 0.15613(13) 0.0240(4) Uani 1 1 d U . .
S2 S 0.24744(17) 0.45841(12) 0.00871(13) 0.0227(3) Uani 1 1 d U . .
S3 S 0.4103(2) 0.19770(16) 0.50041(14) 0.0339(4) Uani 1 1 d U . .
C1 C 0.0937(6) 0.1756(5) 0.1706(4) 0.0164(10) Uani 1 1 d U . .
H1 H 0.1311 0.0959 0.1406 0.020 Uiso 1 1 calc R . .
C2 C -0.1025(6) 0.1465(5) 0.1616(4) 0.0184(10) Uani 1 1 d U . .
C3 C -0.1879(6) 0.0232(5) 0.1571(4) 0.0186(10) Uani 1 1 d U . .
H3 H -0.1314 -0.0501 0.1557 0.022 Uiso 1 1 calc R . .
C4 C -0.3618(7) 0.0216(5) 0.1550(5) 0.0193(11) Uani 1 1 d U . .
C5 C -0.2133(7) 0.2339(5) 0.1614(5) 0.0197(11) Uani 1 1 d U . .
H5 H -0.1788 0.3213 0.1639 0.024 Uiso 1 1 calc R . .
C6 C -0.4952(7) -0.0847(5) 0.1493(5) 0.0217(11) Uani 1 1 d U . .
C7 C -0.4404(8) -0.2136(6) 0.1504(6) 0.0332(14) Uani 1 1 d U . .
H7A H -0.5457 -0.2773 0.1261 0.050 Uiso 1 1 calc R . .
H7B H -0.3703 -0.2216 0.2298 0.050 Uiso 1 1 calc R . .
H7C H -0.3695 -0.2263 0.0962 0.050 Uiso 1 1 calc R . .
C8 C 0.1227(6) 0.2730(5) 0.0919(5) 0.0175(10) Uani 1 1 d U . .
C9 C 0.0219(6) 0.2611(5) -0.0267(5) 0.0194(11) Uani 1 1 d U . .
H9 H -0.0724 0.1950 -0.0630 0.023 Uiso 1 1 calc R . .
C10 C 0.0733(6) 0.3544(5) -0.0844(5) 0.0190(11) Uani 1 1 d U . .
C11 C 0.2493(7) 0.3766(5) 0.1221(5) 0.0208(11) Uani 1 1 d U . .
H11 H 0.3295 0.4003 0.1984 0.025 Uiso 1 1 calc R . .
C12 C 0.0027(7) 0.3737(5) -0.2061(5) 0.0258(12) Uani 1 1 d U . .
C13 C -0.1444(10) 0.2797(7) -0.2854(6) 0.0477(18) Uani 1 1 d U . .
H13A H -0.2576 0.3079 -0.2858 0.071 Uiso 1 1 calc R . .
H13B H -0.1391 0.1979 -0.2574 0.071 Uiso 1 1 calc R . .
H13C H -0.1330 0.2717 -0.3650 0.071 Uiso 1 1 calc R . .
C14 C 0.2008(6) 0.2119(5) 0.2979(5) 0.0202(11) Uani 1 1 d U . .
C15 C 0.2013(7) 0.3240(5) 0.3707(5) 0.0225(11) Uani 1 1 d U . .
H15 H 0.1335 0.3883 0.3447 0.027 Uiso 1 1 calc R . .
C16 C 0.3094(7) 0.3309(5) 0.4827(5) 0.0243(12) Uani 1 1 d U . .
C17 C 0.3089(7) 0.1344(5) 0.3573(5) 0.0266(12) Uani 1 1 d U . .
H17 H 0.3255 0.0548 0.3228 0.032 Uiso 1 1 calc R . .
C18 C 0.3560(8) 0.4353(6) 0.5804(5) 0.0278(13) Uani 1 1 d U . .
C19 C 0.2660(8) 0.5489(6) 0.5659(5) 0.0326(14) Uani 1 1 d U . .
H19A H 0.3490 0.6239 0.6079 0.049 Uiso 1 1 calc R . .
H19B H 0.1653 0.5412 0.5978 0.049 Uiso 1 1 calc R . .
H19C H 0.2244 0.5566 0.4825 0.049 Uiso 1 1 calc R . .
Cl1 Cl 0.780(3) 0.0947(19) 0.4463(16) 0.033(5) Uiso 0.10 1 d PD A 1
C20 C 0.940(4) -0.006(4) 0.4396(13) 0.019(10) Uiso 0.10 1 d PD . 1
H20A H 0.8830 -0.0939 0.4115 0.023 Uiso 0.10 1 calc PR . 1
H20B H 1.0066 0.0201 0.3855 0.023 Uiso 0.10 1 calc PR . 1
Cl2 Cl 0.808(2) 0.1256(18) 0.4438(15) 0.030(5) Uiso 0.11 1 d PD B 2
C21 C 0.982(8) 0.058(5) 0.531(3) 0.06(2) Uiso 0.11 1 d PD . 2
H21A H 1.0902 0.1207 0.5560 0.071 Uiso 0.11 1 calc PR . 2
H21B H 0.9520 0.0384 0.6025 0.071 Uiso 0.11 1 calc PR . 2

loop_
_atom_site_aniso_label
_atom_site_aniso_U_11
_atom_site_aniso_U_22
_atom_site_aniso_U_33
_atom_site_aniso_U_23
_atom_site_aniso_U_13
_atom_site_aniso_U_12
O1 0.0159(18) 0.029(2) 0.042(2) -0.0016(17) 0.0123(16) -0.0034(15)
O2 0.030(2) 0.030(2) 0.042(2) 0.0126(17) 0.0146(18) 0.0019(17)
O3 0.042(2) 0.041(2) 0.032(2) 0.0021(19) -0.0038(19) -0.0042(19)
S1 0.0109(6) 0.0213(7) 0.0409(8) 0.0028(6) 0.0103(5) 0.0016(5)
S2 0.0132(6) 0.0191(7) 0.0358(8) 0.0007(5) 0.0101(5) -0.0030(5)
S3 0.0212(7) 0.0408(9) 0.0326(8) 0.0032(7) -0.0023(6) 0.0024(6)
C1 0.010(2) 0.016(2) 0.022(2) 0.0011(18) 0.0032(18) 0.0017(17)
C2 0.012(2) 0.022(2) 0.019(2) 0.0008(18) 0.0012(18) 0.0007(18)
C3 0.012(2) 0.022(2) 0.020(2) 0.0009(18) 0.0042(18) 0.0007(18)
C4 0.015(2) 0.017(2) 0.026(2) 0.0017(19) 0.0078(19) 0.0010(18)
C5 0.012(2) 0.020(2) 0.026(2) 0.0020(19) 0.0068(19) -0.0006(18)
C6 0.017(2) 0.022(2) 0.027(3) -0.0019(19) 0.011(2) -0.0028(19)
C7 0.030(3) 0.025(3) 0.045(3) 0.003(2) 0.015(2) -0.004(2)
C8 0.008(2) 0.020(2) 0.026(2) 0.0009(19) 0.0080(18) 0.0039(17)
C9 0.011(2) 0.021(2) 0.027(3) -0.0004(19) 0.0075(19) 0.0020(18)
C10 0.009(2) 0.017(2) 0.031(3) 0.0013(19) 0.0072(19) 0.0012(17)
C11 0.011(2) 0.022(2) 0.028(3) -0.0004(19) 0.0053(19) 0.0009(18)
C12 0.017(2) 0.027(3) 0.034(3) 0.005(2) 0.009(2) 0.002(2)
C13 0.041(3) 0.052(3) 0.040(3) 0.017(3) -0.001(3) -0.014(3)
C14 0.010(2) 0.023(2) 0.028(3) 0.006(2) 0.0060(19) 0.0022(18)
C15 0.013(2) 0.027(3) 0.026(3) 0.003(2) 0.0065(19) -0.0032(19)
C16 0.017(2) 0.027(3) 0.030(3) 0.004(2) 0.010(2) -0.0013(19)
C17 0.021(2) 0.026(3) 0.031(3) 0.002(2) 0.006(2) 0.002(2)
C18 0.025(3) 0.030(3) 0.025(3) 0.005(2) 0.007(2) -0.009(2)
C19 0.031(3) 0.035(3) 0.030(3) -0.001(2) 0.009(2) -0.001(2)

loop_
_atom_type_symbol
_atom_type_description
_atom_type_scat_dispersion_real
_atom_type_scat_dispersion_imag
_atom_type_scat_source
C C 0.0033 0.0016 'International Tables Vol C Tables 4.2.6.8 and 6.1.1.4'
H H 0.0000 0.0000 'International Tables Vol C Tables 4.2.6.8 and 6.1.1.4'
O O 0.0106 0.0060 'International Tables Vol C Tables 4.2.6.8 and 6.1.1.4'
S S 0.1246 0.1234 'International Tables Vol C Tables 4.2.6.8 and 6.1.1.4'
Cl Cl 0.1484 0.1585 'International Tables Vol C Tables 4.2.6.8 and 6.1.1.4'

loop_
_geom_angle_atom_site_label_1
_geom_angle_atom_site_label_2
_geom_angle_atom_site_label_3
_geom_angle
_geom_angle_site_symmetry_1
_geom_angle_site_symmetry_3
_geom_angle_publ_flag
C5 S1 C4 91.2(2) . . ?
C11 S2 C10 91.8(3) . . ?
C17 S3 C16 91.5(3) . . ?
C14 C1 C8 114.2(4) . . ?
C14 C1 C2 109.8(4) . . ?
C8 C1 C2 110.8(4) . . ?
C5 C2 C3 111.9(5) . . ?
C5 C2 C1 124.9(5) . . ?
C3 C2 C1 123.1(4) . . ?
C4 C3 C2 112.4(5) . . ?
C3 C4 C6 129.8(5) . . ?
C3 C4 S1 111.4(4) . . ?
C6 C4 S1 118.7(4) . . ?
C2 C5 S1 113.0(4) . . ?
O1 C6 C4 120.1(5) . . ?
O1 C6 C7 121.8(5) . . ?
C4 C6 C7 118.1(5) . . ?
C11 C8 C9 111.4(5) . . ?
C11 C8 C1 126.4(5) . . ?
C9 C8 C1 122.1(4) . . ?
C10 C9 C8 113.5(5) . . ?
C9 C10 C12 129.6(5) . . ?
C9 C10 S2 110.5(4) . . ?
C12 C10 S2 119.9(4) . . ?
C8 C11 S2 112.8(4) . . ?
O2 C12 C10 121.5(5) . . ?
O2 C12 C13 120.0(6) . . ?
C10 C12 C13 118.5(5) . . ?
C17 C14 C15 111.7(5) . . ?
C17 C14 C1 122.3(5) . . ?
C15 C14 C1 126.0(5) . . ?
C16 C15 C14 113.3(5) . . ?
C15 C16 C18 129.5(5) . . ?
C15 C16 S3 111.2(4) . . ?
C18 C16 S3 119.1(4) . . ?
C14 C17 S3 112.4(4) . . ?
O3 C18 C16 119.4(6) . . ?
O3 C18 C19 121.6(5) . . ?
C16 C18 C19 119.0(5) . . ?
C20 C20 Cl1 106.4(19) 2_756 . ?
C21 C21 Cl2 113(2) 2_756 . ?

loop_
_geom_bond_atom_site_label_1
_geom_bond_atom_site_label_2
_geom_bond_distance
_geom_bond_site_symmetry_2
_geom_bond_publ_flag
O1 C6 1.229(6) . ?
O2 C12 1.217(7) . ?
O3 C18 1.226(7) . ?
S1 C5 1.708(5) . ?
S1 C4 1.721(5) . ?
S2 C11 1.700(6) . ?
S2 C10 1.726(5) . ?
S3 C17 1.711(6) . ?
S3 C16 1.723(6) . ?
C1 C14 1.515(7) . ?
C1 C8 1.530(7) . ?
C1 C2 1.533(7) . ?
C2 C5 1.356(7) . ?
C2 C3 1.419(7) . ?
C3 C4 1.376(7) . ?
C4 C6 1.463(7) . ?
C6 C7 1.501(8) . ?
C8 C11 1.369(7) . ?
C8 C9 1.412(7) . ?
C9 C10 1.373(7) . ?
C10 C12 1.459(8) . ?
C12 C13 1.494(9) . ?
C14 C17 1.375(8) . ?
C14 C15 1.410(8) . ?
C15 C16 1.371(8) . ?
C16 C18 1.470(8) . ?
C18 C19 1.486(9) . ?
Cl1 C20 1.770(10) . ?
C20 C20 1.48(2) 2_756 ?
Cl2 C21 1.769(10) . ?
C21 C21 1.49(2) 2_756 ?

loop_
_geom_torsion_atom_site_label_1
_geom_torsion_atom_site_label_2
_geom_torsion_atom_site_label_3
_geom_torsion_atom_site_label_4
_geom_torsion
_geom_torsion_site_symmetry_1
_geom_torsion_site_symmetry_2
_geom_torsion_site_symmetry_3
_geom_torsion_site_symmetry_4
_geom_torsion_publ_flag
C14 C1 C2 C5 83.5(6) . . . . ?
C8 C1 C2 C5 -43.5(7) . . . . ?
C14 C1 C2 C3 -93.8(6) . . . . ?
C8 C1 C2 C3 139.1(5) . . . . ?
C5 C2 C3 C4 -0.7(7) . . . . ?
C1 C2 C3 C4 177.0(5) . . . . ?
C2 C3 C4 C6 179.3(5) . . . . ?
C2 C3 C4 S1 1.0(6) . . . . ?
C5 S1 C4 C3 -0.8(4) . . . . ?
C5 S1 C4 C6 -179.3(4) . . . . ?
C3 C2 C5 S1 0.1(6) . . . . ?
C1 C2 C5 S1 -177.5(4) . . . . ?
C4 S1 C5 C2 0.3(4) . . . . ?
C3 C4 C6 O1 -179.8(5) . . . . ?
S1 C4 C6 O1 -1.6(7) . . . . ?
C3 C4 C6 C7 2.8(9) . . . . ?
S1 C4 C6 C7 -179.0(4) . . . . ?
C14 C1 C8 C11 9.4(7) . . . . ?
C2 C1 C8 C11 134.0(5) . . . . ?
C14 C1 C8 C9 -173.7(4) . . . . ?
C2 C1 C8 C9 -49.1(6) . . . . ?
C11 C8 C9 C10 0.4(6) . . . . ?
C1 C8 C9 C10 -176.9(4) . . . . ?
C8 C9 C10 C12 179.7(5) . . . . ?
C8 C9 C10 S2 -0.3(6) . . . . ?
C11 S2 C10 C9 0.1(4) . . . . ?
C11 S2 C10 C12 -179.9(4) . . . . ?
C9 C8 C11 S2 -0.3(6) . . . . ?
C1 C8 C11 S2 176.8(4) . . . . ?
C10 S2 C11 C8 0.1(4) . . . . ?
C9 C10 C12 O2 177.6(5) . . . . ?
S2 C10 C12 O2 -2.4(7) . . . . ?
C9 C10 C12 C13 -1.8(9) . . . . ?
S2 C10 C12 C13 178.2(5) . . . . ?
C8 C1 C14 C17 -126.2(5) . . . . ?
C2 C1 C14 C17 108.7(6) . . . . ?
C8 C1 C14 C15 55.3(7) . . . . ?
C2 C1 C14 C15 -69.8(6) . . . . ?
C17 C14 C15 C16 0.5(7) . . . . ?
C1 C14 C15 C16 179.2(5) . . . . ?
C14 C15 C16 C18 174.6(5) . . . . ?
C14 C15 C16 S3 -0.8(6) . . . . ?
C17 S3 C16 C15 0.6(4) . . . . ?
C17 S3 C16 C18 -175.3(4) . . . . ?
C15 C14 C17 S3 0.0(6) . . . . ?
C1 C14 C17 S3 -178.8(4) . . . . ?
C16 S3 C17 C14 -0.3(4) . . . . ?
C15 C16 C18 O3 -173.6(6) . . . . ?
S3 C16 C18 O3 1.5(7) . . . . ?
C15 C16 C18 C19 6.2(9) . . . . ?
S3 C16 C18 C19 -178.7(4) . . . . ?
H1 C1 C2 C5 -160.2 . . . . ?
H1 C1 C8 C11 -109.2 . . . . ?
H1 C1 C14 C17 -7.5 . . . . ?
